data_8105425
loop_
_publ_author_name
'Yao-Hong, Zhou'
'Ting, Huang'
'Xu-Liang, Nie'
'Jing, Chen'
'Wan-Ming, Xiong'

_publ_section_title
;
 Crystal structure of
 3,3&#x2032;-(1,2-phenylenebis(methylene))bis(1-methyl-1H-imidazol-3-ium)
 bis(hexafluoridophosphate), C16H20F12N4P2
;
_journal_issue 5
_journal_name_full 'Zeitschrift f\"ur Kristallographie - New Crystal Structures'
_journal_page_first 1217
_journal_page_last 1219
_journal_paper_doi 10.1515/ncrs-2020-0268
_journal_volume 235
_journal_year 2020
_chemical_formula_moiety 'C16 H20 F12 N4 P2'
_chemical_formula_sum 'C16 H20 F12 N4 P2'
_chemical_formula_weight 558.30
_chemical_name_systematic
;
3,3'-(1,2-phenylenebis(methylene))bis(1-methyl-
1H-imidazol-3-ium) bis(hexafluoro phosphate)(V)
;
_space_group_crystal_system monoclinic
_space_group_IT_number 14
_space_group_name_Hall '-P 2ybc'
_space_group_name_H-M_alt 'P 1 21/c 1'
_atom_sites_solution_hydrogens geom
_audit_creation_method SHELXL-2014/7
_cell_angle_alpha 90
_cell_angle_beta 94.500(2)
_cell_angle_gamma 90
_cell_formula_units_Z 4
_cell_length_a 7.3086(15)
_cell_length_b 12.174(3)
_cell_length_c 26.355(6)
_cell_measurement_reflns_used 5309
_cell_measurement_temperature 296(2)
_cell_measurement_theta_max 23.96
_cell_measurement_theta_min 2.80
_cell_volume 2337.7(9)
_computing_cell_refinement 'APEX2, SAINT and SADABS [1]'
_computing_data_collection 'APEX2, SAINT and SADABS [1]'
_computing_data_reduction 'APEX2, SAINT and SADABS [1]'
_computing_molecular_graphics 'Diamond 4.0 [4]'
_computing_publication_material 'SHELXL-2014/7 (Sheldrick, 2014) [2,3]'
_computing_structure_refinement 'SHELXL-2014/7 (Sheldrick, 2014) [2,3]'
_computing_structure_solution 'SHELXL-2014/7 (Sheldrick, 2014) [2,3]'
_diffrn_ambient_temperature 296(2)
_diffrn_measured_fraction_theta_full 1.000
_diffrn_measured_fraction_theta_max 1.000
_diffrn_measurement_device_type 'Bruker APEX-II CCD'
_diffrn_measurement_method '\f and \w scans'
_diffrn_radiation_monochromator graphite
_diffrn_radiation_source 'sealed tube'
_diffrn_radiation_type MoK\a
_diffrn_radiation_wavelength 0.71073
_diffrn_reflns_av_R_equivalents 0.0267
_diffrn_reflns_av_unetI/netI 0.0230
_diffrn_reflns_Laue_measured_fraction_full 1.000
_diffrn_reflns_Laue_measured_fraction_max 1.000
_diffrn_reflns_limit_h_max 8
_diffrn_reflns_limit_h_min -8
_diffrn_reflns_limit_k_max 14
_diffrn_reflns_limit_k_min -14
_diffrn_reflns_limit_l_max 31
_diffrn_reflns_limit_l_min -31
_diffrn_reflns_number 17696
_diffrn_reflns_point_group_measured_fraction_full 1.000
_diffrn_reflns_point_group_measured_fraction_max 1.000
_diffrn_reflns_theta_full 25.242
_diffrn_reflns_theta_max 25.498
_diffrn_reflns_theta_min 2.281
_exptl_absorpt_coefficient_mu 0.293
_exptl_crystal_colour colorless
_exptl_crystal_density_diffrn 1.586
_exptl_crystal_description block
_exptl_crystal_F_000 1128
_exptl_crystal_size_max 0.200
_exptl_crystal_size_mid 0.170
_exptl_crystal_size_min 0.150
_refine_diff_density_max 0.926
_refine_diff_density_min -0.636
_refine_diff_density_rms 0.080
_refine_ls_abs_structure_details
;
 Flack x determined using 1462 quotients [(I+)-(I-)]/[(I+)+(I-)]
 (Parsons, Flack and Wagner, Acta Crystallogr. B69 (2013) 249-259).
;
_refine_ls_extinction_coef .
_refine_ls_extinction_expression Fc^*^=kFc[1+0.001xFc^2^\l^3^/sin(2\q)]^-1/4^
_refine_ls_extinction_method none
_refine_ls_goodness_of_fit_ref 1.086
_refine_ls_hydrogen_treatment constr
_refine_ls_matrix_type full
_refine_ls_number_parameters 309
_refine_ls_number_reflns 4351
_refine_ls_number_restraints 0
_refine_ls_restrained_S_all 1.086
_refine_ls_R_factor_all 0.0915
_refine_ls_R_factor_gt 0.0742
_refine_ls_shift/su_max 0.020
_refine_ls_shift/su_mean 0.000
_refine_ls_structure_factor_coef Fsqd
_refine_ls_weighting_details 'w=1/[\s^2^(Fo^2^)+(0.1053P)^2^+3.6144P] where P=(Fo^2^+2Fc^2^)/3'
_refine_ls_weighting_scheme calc
_refine_ls_wR_factor_gt 0.2081
_refine_ls_wR_factor_ref 0.2262
_reflns_Friedel_coverage 0.000
_reflns_Friedel_fraction_full .
_reflns_Friedel_fraction_max .
_reflns_number_gt 3316
_reflns_number_total 4351
_reflns_threshold_expression 'I > 2\s(I)'
_cod_data_source_file suppl_ncrs-2020-0268_suppl.cif
_cod_data_source_block 4062_0m
_cod_original_cell_volume 2337.6(8)
_cod_original_sg_symbol_H-M 'P 21/c'
_cod_database_code 8105425
_shelx_shelxl_version_number 2014/7
_shelx_space_group_comment
;
The symmetry employed for this shelxl refinement is uniquely defined
by the following loop, which should always be used as a source of
symmetry information in preference to the above space-group names.
They are only intended as comments.
;
_shelx_estimated_absorpt_t_min 0.944
_shelx_estimated_absorpt_t_max 0.957

loop_
_space_group_symop_operation_xyz
'x, y, z'
'-x, y+1/2, -z+1/2'
'-x, -y, -z'
'x, -y-1/2, z-1/2'

loop_
_atom_site_label
_atom_site_type_symbol
_atom_site_fract_x
_atom_site_fract_y
_atom_site_fract_z
_atom_site_U_iso_or_equiv
_atom_site_adp_type
_atom_site_occupancy
_atom_site_site_symmetry_order
_atom_site_calc_flag
_atom_site_refinement_flags_posn
_atom_site_refinement_flags_adp
_atom_site_refinement_flags_occupancy
_atom_site_disorder_assembly
_atom_site_disorder_group
C1 C 0.1649(5) 0.3971(3) 0.66220(14) 0.0431(8) Uani 1 1 d . . . . .
C2 C 0.1323(5) 0.3453(3) 0.70776(15) 0.0512(10) Uani 1 1 d . . . . .
H2 H 0.2091 0.2889 0.7202 0.061 Uiso 1 1 calc R U . . .
C3 C -0.0137(6) 0.3775(4) 0.73465(15) 0.0541(10) Uani 1 1 d . . . . .
H3 H -0.0365 0.3420 0.7647 0.065 Uiso 1 1 calc R U . . .
C4 C -0.1249(6) 0.4623(4) 0.71665(16) 0.0550(10) Uani 1 1 d . . . . .
H4 H -0.2215 0.4852 0.7351 0.066 Uiso 1 1 calc R U . . .
C5 C -0.0940(5) 0.5136(3) 0.67144(15) 0.0506(9) Uani 1 1 d . . . . .
H5 H -0.1704 0.5706 0.6595 0.061 Uiso 1 1 calc R U . . .
C6 C 0.0497(5) 0.4811(3) 0.64378(14) 0.0413(8) Uani 1 1 d . . . . .
C7 C 0.3283(6) 0.3650(4) 0.63315(18) 0.0583(11) Uani 1 1 d . . . . .
H7A H 0.2925 0.3679 0.5969 0.070 Uiso 1 1 calc R U . . .
H7B H 0.4258 0.4181 0.6404 0.070 Uiso 1 1 calc R U . . .
C8 C 0.0856(5) 0.5355(3) 0.59381(15) 0.0502(9) Uani 1 1 d . . . . .
H8A H 0.2012 0.5749 0.5982 0.060 Uiso 1 1 calc R U . . .
H8B H 0.0982 0.4789 0.5684 0.060 Uiso 1 1 calc R U . . .
C9 C 0.5603(5) 0.2327(3) 0.66977(15) 0.0496(9) Uani 1 1 d . . . . .
H9 H 0.6471 0.2840 0.6821 0.060 Uiso 1 1 calc R U . . .
C10 C 0.4231(7) 0.0776(4) 0.6510(2) 0.0699(13) Uani 1 1 d . . . . .
H10 H 0.3998 0.0026 0.6485 0.084 Uiso 1 1 calc R U . . .
C11 C 0.3106(7) 0.1585(4) 0.6337(2) 0.0695(13) Uani 1 1 d . . . . .
H11 H 0.1951 0.1504 0.6166 0.083 Uiso 1 1 calc R U . . .
C12 C 0.7366(7) 0.0673(5) 0.6973(2) 0.0797(16) Uani 1 1 d . . . . .
H12A H 0.7875 0.0199 0.6730 0.120 Uiso 1 1 calc R U . . .
H12B H 0.6989 0.0242 0.7252 0.120 Uiso 1 1 calc R U . . .
H12C H 0.8275 0.1196 0.7098 0.120 Uiso 1 1 calc R U . . .
C13 C -0.0521(6) 0.7197(4) 0.57865(16) 0.0545(10) Uani 1 1 d . . . . .
H13 H 0.0442 0.7602 0.5944 0.065 Uiso 1 1 calc R U . . .
C14 C -0.2220(6) 0.5833(4) 0.54924(17) 0.0602(11) Uani 1 1 d . . . . .
H14 H -0.2623 0.5125 0.5412 0.072 Uiso 1 1 calc R U . . .
C15 C -0.3128(6) 0.6771(4) 0.53787(19) 0.0672(13) Uani 1 1 d . . . . .
H15 H -0.4283 0.6832 0.5206 0.081 Uiso 1 1 calc R U . . .
C16 C -0.2498(9) 0.8783(4) 0.5513(2) 0.0917(19) Uani 1 1 d . . . . .
H16A H -0.1424 0.9210 0.5612 0.138 Uiso 1 1 calc R U . . .
H16B H -0.3452 0.8962 0.5730 0.138 Uiso 1 1 calc R U . . .
H16C H -0.2908 0.8945 0.5166 0.138 Uiso 1 1 calc R U . . .
N1 N 0.3987(4) 0.2555(3) 0.64592(13) 0.0506(8) Uani 1 1 d . . . . .
N2 N 0.5776(5) 0.1254(3) 0.67302(13) 0.0554(9) Uani 1 1 d . . . . .
N3 N -0.0582(4) 0.6119(3) 0.57502(12) 0.0477(8) Uani 1 1 d . . . . .
N4 N -0.2057(5) 0.7611(3) 0.55623(14) 0.0600(10) Uani 1 1 d . . . . .
P1 P 0.53757(15) 0.23823(9) 0.82279(4) 0.0523(3) Uani 1 1 d . . . . .
P2 P 0.19576(15) 0.77518(10) 0.45696(4) 0.0531(3) Uani 1 1 d . . . . .
F1 F 0.6281(5) 0.3101(3) 0.86834(13) 0.1000(11) Uani 1 1 d . . . . .
F2 F 0.4456(5) 0.1675(3) 0.77745(12) 0.0878(9) Uani 1 1 d . . . . .
F3 F 0.5182(4) 0.1379(3) 0.86050(12) 0.0839(9) Uani 1 1 d . . . . .
F4 F 0.5557(4) 0.3382(2) 0.78450(11) 0.0794(8) Uani 1 1 d . . . . .
F5 F 0.7355(4) 0.1961(3) 0.81161(14) 0.0931(10) Uani 1 1 d . . . . .
F6 F 0.3417(4) 0.2803(3) 0.83457(12) 0.0913(10) Uani 1 1 d . . . . .
F7 F 0.2538(5) 0.7065(6) 0.50536(17) 0.169(3) Uani 1 1 d . . . . .
F8 F 0.1368(6) 0.8391(6) 0.40864(18) 0.180(3) Uani 1 1 d . . . . .
F9 F 0.1263(10) 0.8624(4) 0.4912(3) 0.205(3) Uani 1 1 d . . . . .
F10 F 0.2708(10) 0.6852(3) 0.4248(2) 0.198(3) Uani 1 1 d . . . . .
F11 F 0.3860(5) 0.8305(5) 0.45589(17) 0.1450(19) Uani 1 1 d . . . . .
F12 F 0.0058(5) 0.7173(4) 0.45793(15) 0.1268(16) Uani 1 1 d . . . . .

loop_
_atom_site_aniso_label
_atom_site_aniso_U_11
_atom_site_aniso_U_22
_atom_site_aniso_U_33
_atom_site_aniso_U_23
_atom_site_aniso_U_13
_atom_site_aniso_U_12
C1 0.0406(19) 0.041(2) 0.047(2) 0.0028(16) 0.0002(15) 0.0012(15)
C2 0.049(2) 0.049(2) 0.055(2) 0.0087(18) -0.0027(18) 0.0000(17)
C3 0.055(2) 0.059(3) 0.049(2) 0.0074(19) 0.0055(18) -0.006(2)
C4 0.049(2) 0.058(3) 0.060(2) 0.002(2) 0.0141(18) -0.0005(19)
C5 0.046(2) 0.048(2) 0.058(2) 0.0043(18) 0.0062(17) 0.0061(17)
C6 0.0412(18) 0.0369(19) 0.0454(19) 0.0010(15) 0.0001(15) -0.0012(15)
C7 0.054(2) 0.052(2) 0.070(3) 0.016(2) 0.014(2) 0.0139(19)
C8 0.049(2) 0.049(2) 0.053(2) 0.0106(18) 0.0053(17) 0.0089(18)
C9 0.046(2) 0.050(2) 0.053(2) 0.0013(18) 0.0052(17) 0.0084(17)
C10 0.076(3) 0.046(2) 0.088(3) -0.001(2) 0.006(3) 0.004(2)
C11 0.057(3) 0.059(3) 0.091(4) 0.000(2) -0.006(2) -0.002(2)
C12 0.079(3) 0.083(4) 0.076(3) 0.012(3) -0.001(3) 0.041(3)
C13 0.061(3) 0.051(2) 0.052(2) 0.0067(19) 0.0078(19) 0.0031(19)
C14 0.052(2) 0.060(3) 0.067(3) 0.011(2) -0.005(2) -0.002(2)
C15 0.051(2) 0.075(3) 0.075(3) 0.018(3) -0.001(2) 0.011(2)
C16 0.115(5) 0.058(3) 0.106(4) 0.020(3) 0.034(4) 0.034(3)
N1 0.0471(18) 0.0465(19) 0.058(2) 0.0048(15) 0.0043(15) 0.0093(15)
N2 0.061(2) 0.052(2) 0.0541(19) 0.0072(16) 0.0072(16) 0.0195(17)
N3 0.0473(18) 0.0469(19) 0.0488(17) 0.0100(14) 0.0030(14) 0.0033(14)
N4 0.071(2) 0.052(2) 0.059(2) 0.0164(17) 0.0149(18) 0.0208(19)
P1 0.0540(7) 0.0494(6) 0.0542(6) 0.0060(5) 0.0076(5) 0.0000(5)
P2 0.0491(6) 0.0558(7) 0.0543(6) 0.0040(5) 0.0041(5) -0.0027(5)
F1 0.124(3) 0.082(2) 0.088(2) -0.0092(18) -0.024(2) -0.010(2)
F2 0.107(2) 0.079(2) 0.0758(19) -0.0096(16) 0.0013(16) -0.0204(18)
F3 0.0814(19) 0.080(2) 0.091(2) 0.0357(17) 0.0094(16) -0.0023(15)
F4 0.090(2) 0.0662(17) 0.0829(19) 0.0250(15) 0.0123(15) -0.0067(15)
F5 0.0661(18) 0.085(2) 0.132(3) 0.022(2) 0.0347(17) 0.0125(16)
F6 0.077(2) 0.112(3) 0.088(2) 0.0206(19) 0.0276(16) 0.0320(18)
F7 0.086(2) 0.306(7) 0.117(3) 0.111(4) 0.013(2) 0.031(3)
F8 0.091(3) 0.316(7) 0.132(4) 0.138(4) 0.009(2) 0.031(4)
F9 0.300(7) 0.090(3) 0.254(6) -0.045(4) 0.196(6) -0.031(4)
F10 0.304(7) 0.082(3) 0.236(6) -0.024(3) 0.202(6) -0.015(4)
F11 0.098(3) 0.208(5) 0.132(3) -0.019(3) 0.027(2) -0.083(3)
F12 0.097(3) 0.184(4) 0.101(3) -0.009(3) 0.018(2) -0.072(3)

loop_
_atom_type_symbol
_atom_type_description
_atom_type_scat_dispersion_real
_atom_type_scat_dispersion_imag
_atom_type_scat_source
C C 0.0033 0.0016 'International Tables Vol C Tables 4.2.6.8 and 6.1.1.4'
H H 0.0000 0.0000 'International Tables Vol C Tables 4.2.6.8 and 6.1.1.4'
N N 0.0061 0.0033 'International Tables Vol C Tables 4.2.6.8 and 6.1.1.4'
F F 0.0171 0.0103 'International Tables Vol C Tables 4.2.6.8 and 6.1.1.4'
P P 0.1023 0.0942 'International Tables Vol C Tables 4.2.6.8 and 6.1.1.4'

loop_
_geom_angle_atom_site_label_1
_geom_angle_atom_site_label_2
_geom_angle_atom_site_label_3
_geom_angle
_geom_angle_site_symmetry_1
_geom_angle_site_symmetry_3
C6 C1 C2 119.7(4) . .
C6 C1 C7 119.5(3) . .
C2 C1 C7 120.8(3) . .
C3 C2 C1 120.3(4) . .
C4 C3 C2 119.6(4) . .
C3 C4 C5 120.4(4) . .
C4 C5 C6 120.5(4) . .
C5 C6 C1 119.4(3) . .
C5 C6 C8 121.6(3) . .
C1 C6 C8 119.0(3) . .
N1 C7 C1 113.3(3) . .
N3 C8 C6 113.8(3) . .
N2 C9 N1 108.5(4) . .
C11 C10 N2 107.3(4) . .
C10 C11 N1 106.8(4) . .
N3 C13 N4 108.9(4) . .
C15 C14 N3 107.0(4) . .
C14 C15 N4 107.5(4) . .
C9 N1 C11 108.4(4) . .
C9 N1 C7 125.9(4) . .
C11 N1 C7 125.6(4) . .
C9 N2 C10 109.0(4) . .
C9 N2 C12 125.3(4) . .
C10 N2 C12 125.7(4) . .
C13 N3 C14 108.1(4) . .
C13 N3 C8 126.2(4) . .
C14 N3 C8 125.7(4) . .
C13 N4 C15 108.5(4) . .
C13 N4 C16 125.6(5) . .
C15 N4 C16 125.9(4) . .
F6 P1 F2 89.3(2) . .
F6 P1 F5 179.3(2) . .
F2 P1 F5 91.3(2) . .
F6 P1 F1 90.2(2) . .
F2 P1 F1 179.4(2) . .
F5 P1 F1 89.2(2) . .
F6 P1 F3 90.00(18) . .
F2 P1 F3 90.04(18) . .
F5 P1 F3 89.71(17) . .
F1 P1 F3 90.17(19) . .
F6 P1 F4 89.92(17) . .
F2 P1 F4 89.36(17) . .
F5 P1 F4 90.39(17) . .
F1 P1 F4 90.43(18) . .
F3 P1 F4 179.40(19) . .
F9 P2 F10 177.2(4) . .
F9 P2 F8 93.1(4) . .
F10 P2 F8 89.6(4) . .
F9 P2 F11 92.8(3) . .
F10 P2 F11 86.5(3) . .
F8 P2 F11 87.6(3) . .
F9 P2 F7 88.3(4) . .
F10 P2 F7 89.0(4) . .
F8 P2 F7 178.1(4) . .
F11 P2 F7 93.5(3) . .
F9 P2 F12 88.1(3) . .
F10 P2 F12 92.5(3) . .
F8 P2 F12 92.9(3) . .
F11 P2 F12 178.9(3) . .
F7 P2 F12 85.9(3) . .

loop_
_geom_bond_atom_site_label_1
_geom_bond_atom_site_label_2
_geom_bond_distance
_geom_bond_site_symmetry_2
C1 C6 1.389(5) .
C1 C2 1.393(5) .
C1 C7 1.519(5) .
C2 C3 1.383(6) .
C3 C4 1.375(6) .
C4 C5 1.380(6) .
C5 C6 1.382(5) .
C6 C8 1.515(5) .
C7 N1 1.458(5) .
C8 N3 1.460(5) .
C9 N2 1.315(5) .
C9 N1 1.323(5) .
C10 C11 1.340(7) .
C10 N2 1.359(6) .
C11 N1 1.372(6) .
C12 N2 1.465(5) .
C13 N3 1.317(5) .
C13 N4 1.326(5) .
C14 C15 1.342(6) .
C14 N3 1.374(5) .
C15 N4 1.355(6) .
C16 N4 1.466(6) .
P1 F6 1.574(3) .
P1 F2 1.580(3) .
P1 F5 1.584(3) .
P1 F1 1.588(3) .
P1 F3 1.588(3) .
P1 F4 1.593(3) .
P2 F9 1.508(4) .
P2 F10 1.514(4) .
P2 F8 1.525(4) .
P2 F11 1.547(4) .
P2 F7 1.556(4) .
P2 F12 1.559(3) .

loop_
_geom_hbond_atom_site_label_D
_geom_hbond_atom_site_label_H
_geom_hbond_atom_site_label_A
_geom_hbond_distance_DH
_geom_hbond_distance_HA
_geom_hbond_distance_DA
_geom_hbond_angle_DHA
_geom_hbond_site_symmetry_A
C15 H15 F7 0.93 2.34 3.235(6) 160.5 1_455
C14 H14 F10 0.93 2.57 3.364(6) 143.5 3_566
C13 H13 F1 0.93 2.59 3.477(6) 159.9 2_656
C11 H11 F8 0.93 2.47 3.371(6) 163.9 3_566
C10 H10 F1 0.93 2.39 3.313(6) 171.1 2_646
C8 H8B F12 0.97 2.58 3.410(6) 143.1 3_566
C8 H8A F3 0.97 2.37 3.292(5) 158.0 2_656
